data_2204116
loop_
_publ_author_name
'Otterlo, Willem A. L. van'
'Panayides, Jenny-Lee'
'Fernandes, Manuel A.'

_publ_section_title <i>N</i>-{3-Isopropoxy-4-methoxy-2-[(<i>E</i>)-1-propenyl]benzyl}(phenyl)methanesulfonamide
_journal_issue 9
_journal_name_full 'Acta Crystallographica Section E'
_journal_page_first o1586
_journal_page_last o1588
_journal_paper_doi 10.1107/S1600536804020379
_journal_volume 60
_journal_year 2004
_chemical_formula_iupac 'C21 H27 N O4 S'
_chemical_formula_moiety 'C21 H27 N O4 S'
_chemical_formula_sum 'C21 H27 N O4 S'
_chemical_formula_weight 389.50
_chemical_name_systematic
;
N-{3-Isopropoxy-4-methoxy-2-[(E)-1-propenyl]benzyl}(phenyl)methanesulfonamide
;
_space_group_IT_number 14
_symmetry_cell_setting monoclinic
_symmetry_space_group_name_Hall '-P 2ybc'
_symmetry_space_group_name_H-M 'P 1 21/c 1'
_atom_sites_solution_hydrogens geom
_atom_sites_solution_primary direct
_atom_sites_solution_secondary difmap
_audit_creation_method SHELXL-97
_cell_angle_alpha 90.00
_cell_angle_beta 102.561(3)
_cell_angle_gamma 90.00
_cell_formula_units_Z 4
_cell_length_a 13.659(2)
_cell_length_b 16.160(2)
_cell_length_c 9.5621(14)
_cell_measurement_reflns_used 972
_cell_measurement_temperature 173(2)
_cell_measurement_theta_max 28.23
_cell_measurement_theta_min 2.52
_cell_volume 2060.1(5)
_computing_cell_refinement 'SAINT-Plus (Bruker, 1999)'
_computing_data_collection 'SMART (Bruker, 1998)'
_computing_data_reduction SAINT-Plus
_computing_molecular_graphics 'PLATON (Spek, 2003)'
_computing_publication_material
;
SHELXTL and PLATON (Spek, 2003)
;
_computing_structure_refinement SHELXTL
_computing_structure_solution 'SHELXTL (Bruker, 1999)'
_diffrn_ambient_temperature 173(2)
_diffrn_measured_fraction_theta_full 1.000
_diffrn_measured_fraction_theta_max 1.000
_diffrn_measurement_device_type 'Bruker SMART CCD area-detector'
_diffrn_measurement_method '\f and \w'
_diffrn_radiation_monochromator graphite
_diffrn_radiation_source 'fine-focus sealed tube'
_diffrn_radiation_type MoK\a
_diffrn_radiation_wavelength 0.71073
_diffrn_reflns_av_R_equivalents 0.0274
_diffrn_reflns_av_sigmaI/netI 0.0280
_diffrn_reflns_limit_h_max 16
_diffrn_reflns_limit_h_min -17
_diffrn_reflns_limit_k_max 20
_diffrn_reflns_limit_k_min -13
_diffrn_reflns_limit_l_max 11
_diffrn_reflns_limit_l_min -12
_diffrn_reflns_number 12803
_diffrn_reflns_theta_full 27.00
_diffrn_reflns_theta_max 27.00
_diffrn_reflns_theta_min 1.53
_diffrn_standards_decay_% <1
_diffrn_standards_number 0
_exptl_absorpt_coefficient_mu 0.182
_exptl_absorpt_correction_type none
_exptl_crystal_colour colourless
_exptl_crystal_density_diffrn 1.256
_exptl_crystal_density_method 'not measured'
_exptl_crystal_description prismic
_exptl_crystal_F_000 832
_exptl_crystal_size_max 0.48
_exptl_crystal_size_mid 0.32
_exptl_crystal_size_min 0.27
_refine_diff_density_max 0.806
_refine_diff_density_min -0.340
_refine_ls_extinction_method none
_refine_ls_goodness_of_fit_ref 1.043
_refine_ls_hydrogen_treatment constr
_refine_ls_matrix_type full
_refine_ls_number_parameters 249
_refine_ls_number_reflns 4483
_refine_ls_number_restraints 0
_refine_ls_restrained_S_all 1.043
_refine_ls_R_factor_all 0.0632
_refine_ls_R_factor_gt 0.0480
_refine_ls_shift/su_max 0.000
_refine_ls_shift/su_mean 0.000
_refine_ls_structure_factor_coef Fsqd
_refine_ls_weighting_details 'calc w = 1/[\s^2^(Fo^2^)+(0.0664P)^2^+1.1280P] where P = (Fo^2^+2Fc^2^)/3'
_refine_ls_weighting_scheme calc
_refine_ls_wR_factor_gt 0.1276
_refine_ls_wR_factor_ref 0.1354
_reflns_number_gt 3500
_reflns_number_total 4483
_reflns_threshold_expression I>2\s(I)
_cod_data_source_file ac6112.cif
_cod_data_source_block 6
_cod_depositor_comments
;
The following automatic conversions were performed:
'_symmetry_cell_setting' value 'Monoclinic' changed to 'monoclinic'
according to '/home/saulius/struct/CIF-dictionaries/cif_core.dic'
dictionary named 'cif_core.dic' version 2.4.1 from 2010-06-29.

Automatic conversion script
Id: cif_fix_enum 1527 2010-12-29 10:47:43Z saulius 

The following automatic conversions were performed:

'_symmetry_cell_setting' value 'Monoclinic' changed to 'monoclinic'
according to /home/saulius/struct/CIF-dictionaries/cif_core.dic
dictionary named 'cif_core.dic' version 2.4.1 from 2010-06-29.

Automatic conversion script
Id: cif_fix_values 1715 2011-07-08 13:25:40Z adriana 
;
_cod_original_cell_volume 2060.2(5)
_cod_original_sg_symbol_H-M 'P 21/c'
_cod_database_code 2204116
_cod_database_fobs_code 2204116

loop_
_symmetry_equiv_pos_as_xyz
'x, y, z'
'-x, y+1/2, -z+1/2'
'-x, -y, -z'
'x, -y-1/2, z-1/2'

loop_
_atom_site_label
_atom_site_fract_x
_atom_site_fract_y
_atom_site_fract_z
_atom_site_U_iso_or_equiv
_atom_site_adp_type
_atom_site_calc_flag
_atom_site_refinement_flags
_atom_site_occupancy
_atom_site_type_symbol
S 0.35696(3) -0.02424(3) 0.83788(5) 0.03037(15) Uani d . 1 S
N 0.25280(12) -0.02030(11) 0.7215(2) 0.0353(4) Uani d . 1 N
H1 0.2248 -0.0673 0.6875 0.042 Uiso calc R 1 H
O1 -0.15353(10) 0.13890(9) 0.49647(14) 0.0324(3) Uani d . 1 O
O2 -0.21083(11) 0.04541(11) 0.69458(17) 0.0442(4) Uani d . 1 O
O3 0.35878(11) 0.04375(10) 0.93504(16) 0.0399(4) Uani d . 1 O
O4 0.36721(11) -0.10722(10) 0.89225(18) 0.0448(4) Uani d . 1 O
C1 0.09232(14) 0.05621(13) 0.6799(2) 0.0311(4) Uani d . 1 C
C2 0.01989(14) 0.10387(12) 0.5857(2) 0.0288(4) Uani d . 1 C
C3 -0.08050(14) 0.09765(12) 0.5956(2) 0.0284(4) Uani d . 1 C
C4 -0.10974(14) 0.04774(14) 0.6985(2) 0.0348(5) Uani d . 1 C
C5 -0.03759(16) 0.00357(16) 0.7941(2) 0.0425(5) Uani d . 1 C
H5 -0.0560 -0.0292 0.8668 0.051 Uiso calc R 1 H
C6 0.06206(15) 0.00775(15) 0.7821(2) 0.0387(5) Uani d . 1 C
H6 0.1109 -0.0237 0.8463 0.046 Uiso calc R 1 H
C7 0.20184(14) 0.05663(13) 0.6688(2) 0.0351(5) Uani d . 1 C
H7A 0.2056 0.0648 0.5675 0.042 Uiso calc R 1 H
H7B 0.2367 0.1036 0.7249 0.042 Uiso calc R 1 H
C8 0.04433(17) 0.16028(15) 0.4770(3) 0.0461(6) Uani d . 1 C
H8 0.0029 0.1581 0.3834 0.055 Uiso calc R 1 H
C9 0.1214(2) 0.2150(2) 0.5004(4) 0.0710(9) Uani d . 1 C
H9 0.1664 0.2130 0.5913 0.085 Uiso calc R 1 H
C10 0.1413(3) 0.2760(3) 0.4005(5) 0.1231(19) Uani d . 1 C
H10A 0.2091 0.2679 0.3845 0.185 Uiso calc R 1 H
H10B 0.1358 0.3315 0.4394 0.185 Uiso calc R 1 H
H10C 0.0924 0.2701 0.3094 0.185 Uiso calc R 1 H
C11 -0.20249(16) 0.20851(14) 0.5524(3) 0.0398(5) Uani d . 1 C
H11 -0.2104 0.1952 0.6515 0.048 Uiso calc R 1 H
C12 -0.1400(2) 0.28542(17) 0.5562(4) 0.0763(10) Uani d . 1 C
H12A -0.0743 0.2767 0.6203 0.114 Uiso calc R 1 H
H12B -0.1739 0.3319 0.5914 0.114 Uiso calc R 1 H
H12C -0.1309 0.2978 0.4595 0.114 Uiso calc R 1 H
C13 -0.30385(19) 0.21659(19) 0.4551(4) 0.0706(10) Uani d . 1 C
H13A -0.2963 0.2240 0.3562 0.106 Uiso calc R 1 H
H13B -0.3386 0.2646 0.4839 0.106 Uiso calc R 1 H
H13C -0.3430 0.1664 0.4613 0.106 Uiso calc R 1 H
C14 -0.24163(19) 0.0065(2) 0.8110(3) 0.0598(8) Uani d . 1 C
H14A -0.2274 -0.0529 0.8101 0.090 Uiso calc R 1 H
H14B -0.3138 0.0150 0.8021 0.090 Uiso calc R 1 H
H14C -0.2050 0.0306 0.9014 0.090 Uiso calc R 1 H
C15 0.45748(14) -0.00933(13) 0.7478(2) 0.0323(4) Uani d . 1 C
H15A 0.5220 -0.0120 0.8189 0.039 Uiso calc R 1 H
H15B 0.4568 -0.0550 0.6785 0.039 Uiso calc R 1 H
C16 0.45144(14) 0.07166(13) 0.6695(2) 0.0313(4) Uani d . 1 C
C17 0.40238(16) 0.07679(14) 0.5256(2) 0.0376(5) Uani d . 1 C
H17 0.3760 0.0282 0.4752 0.045 Uiso calc R 1 H
C18 0.39202(18) 0.15237(16) 0.4562(3) 0.0462(6) Uani d . 1 C
H18 0.3582 0.1555 0.3584 0.055 Uiso calc R 1 H
C19 0.43051(19) 0.22346(16) 0.5281(3) 0.0495(6) Uani d . 1 C
H19 0.4222 0.2754 0.4805 0.059 Uiso calc R 1 H
C20 0.48123(19) 0.21845(15) 0.6697(3) 0.0485(6) Uani d . 1 C
H20 0.5088 0.2671 0.7188 0.058 Uiso calc R 1 H
C21 0.49225(16) 0.14291(14) 0.7406(2) 0.0394(5) Uani d . 1 C
H21 0.5276 0.1399 0.8377 0.047 Uiso calc R 1 H

loop_
_atom_site_aniso_label
_atom_site_aniso_U_11
_atom_site_aniso_U_22
_atom_site_aniso_U_33
_atom_site_aniso_U_12
_atom_site_aniso_U_13
_atom_site_aniso_U_23
S 0.0205(2) 0.0378(3) 0.0326(3) -0.00169(19) 0.00541(18) 0.0007(2)
N 0.0201(8) 0.0325(9) 0.0496(11) 0.0001(7) -0.0001(7) -0.0058(8)
O1 0.0269(7) 0.0362(8) 0.0311(7) 0.0115(6) -0.0001(5) -0.0049(6)
O2 0.0219(7) 0.0676(11) 0.0436(9) -0.0006(7) 0.0084(6) 0.0060(8)
O3 0.0342(8) 0.0532(9) 0.0336(8) -0.0050(7) 0.0101(6) -0.0074(7)
O4 0.0342(8) 0.0440(9) 0.0552(10) -0.0009(7) 0.0076(7) 0.0148(8)
C1 0.0221(9) 0.0336(10) 0.0360(11) 0.0015(8) 0.0031(8) -0.0017(8)
C2 0.0268(9) 0.0281(10) 0.0308(10) 0.0029(7) 0.0050(7) -0.0027(8)
C3 0.0238(9) 0.0310(10) 0.0284(10) 0.0047(7) 0.0011(7) -0.0039(8)
C4 0.0219(9) 0.0458(12) 0.0364(11) 0.0003(8) 0.0057(8) -0.0023(9)
C5 0.0305(11) 0.0563(14) 0.0407(12) -0.0009(10) 0.0078(9) 0.0148(11)
C6 0.0262(10) 0.0485(13) 0.0386(11) 0.0047(9) 0.0012(8) 0.0098(10)
C7 0.0238(10) 0.0368(11) 0.0442(12) 0.0023(8) 0.0064(8) 0.0024(9)
C8 0.0375(12) 0.0498(14) 0.0533(14) 0.0127(10) 0.0150(10) 0.0182(11)
C9 0.0585(17) 0.070(2) 0.090(2) 0.0029(15) 0.0283(16) 0.0302(17)
C10 0.092(3) 0.120(4) 0.152(4) -0.004(3) 0.016(3) 0.088(3)
C11 0.0339(11) 0.0391(12) 0.0448(12) 0.0128(9) 0.0051(9) -0.0116(10)
C12 0.0480(16) 0.0460(16) 0.130(3) 0.0035(12) 0.0085(17) -0.0338(17)
C13 0.0365(13) 0.0669(18) 0.097(2) 0.0225(13) -0.0108(14) -0.0366(17)
C14 0.0314(12) 0.103(2) 0.0468(14) -0.0138(13) 0.0123(10) 0.0072(15)
C15 0.0211(9) 0.0402(11) 0.0369(11) 0.0015(8) 0.0091(8) -0.0030(9)
C16 0.0219(9) 0.0405(11) 0.0340(10) -0.0021(8) 0.0121(8) -0.0041(9)
C17 0.0343(11) 0.0455(13) 0.0345(11) -0.0048(9) 0.0110(9) -0.0066(9)
C18 0.0452(13) 0.0594(15) 0.0349(12) -0.0026(11) 0.0108(10) 0.0057(11)
C19 0.0500(14) 0.0463(14) 0.0558(15) -0.0059(11) 0.0193(12) 0.0114(11)
C20 0.0490(14) 0.0440(13) 0.0533(15) -0.0142(11) 0.0132(11) -0.0033(11)
C21 0.0344(11) 0.0474(13) 0.0366(11) -0.0082(9) 0.0085(9) -0.0045(10)

loop_
_atom_type_symbol
_atom_type_description
_atom_type_scat_dispersion_real
_atom_type_scat_dispersion_imag
_atom_type_scat_source
C C 0.0033 0.0016 'International Tables Vol C Tables 4.2.6.8 and 6.1.1.4'
H H 0.0000 0.0000 'International Tables Vol C Tables 4.2.6.8 and 6.1.1.4'
N N 0.0061 0.0033 'International Tables Vol C Tables 4.2.6.8 and 6.1.1.4'
O O 0.0106 0.0060 'International Tables Vol C Tables 4.2.6.8 and 6.1.1.4'
S S 0.1246 0.1234 'International Tables Vol C Tables 4.2.6.8 and 6.1.1.4'

loop_
_geom_angle_atom_site_label_1
_geom_angle_atom_site_label_2
_geom_angle_atom_site_label_3
_geom_angle
O4 S O3 119.63(10)
O4 S N 106.87(9)
O3 S N 107.82(9)
O4 S C15 106.02(10)
O3 S C15 107.56(9)
N S C15 108.55(10)
C7 N S 123.86(14)
C7 N H1 118.1
S N H1 118.1
C3 O1 C11 115.85(15)
C4 O2 C14 117.26(18)
C6 C1 C2 118.90(18)
C6 C1 C7 120.03(18)
C2 C1 C7 121.06(18)
C3 C2 C1 118.62(18)
C3 C2 C8 117.88(17)
C1 C2 C8 123.50(18)
O1 C3 C4 119.04(17)
O1 C3 C2 119.29(18)
C4 C3 C2 121.60(17)
O2 C4 C5 124.8(2)
O2 C4 C3 115.87(18)
C5 C4 C3 119.36(19)
C4 C5 C6 119.2(2)
C4 C5 H5 120.4
C6 C5 H5 120.4
C1 C6 C5 122.21(19)
C1 C6 H6 118.9
C5 C6 H6 118.9
N C7 C1 111.97(17)
N C7 H7A 109.2
C1 C7 H7A 109.2
N C7 H7B 109.2
C1 C7 H7B 109.2
H7A C7 H7B 107.9
C9 C8 C2 125.0(2)
C9 C8 H8 117.5
C2 C8 H8 117.5
C8 C9 C10 126.1(3)
C8 C9 H9 117.0
C10 C9 H9 117.0
C9 C10 H10A 109.5
C9 C10 H10B 109.5
H10A C10 H10B 109.5
C9 C10 H10C 109.5
H10A C10 H10C 109.5
H10B C10 H10C 109.5
O1 C11 C13 105.86(17)
O1 C11 C12 109.94(19)
C13 C11 C12 112.7(2)
O1 C11 H11 109.4
C13 C11 H11 109.4
C12 C11 H11 109.4
C11 C12 H12A 109.5
C11 C12 H12B 109.5
H12A C12 H12B 109.5
C11 C12 H12C 109.5
H12A C12 H12C 109.5
H12B C12 H12C 109.5
C11 C13 H13A 109.5
C11 C13 H13B 109.5
H13A C13 H13B 109.5
C11 C13 H13C 109.5
H13A C13 H13C 109.5
H13B C13 H13C 109.5
O2 C14 H14A 109.5
O2 C14 H14B 109.5
H14A C14 H14B 109.5
O2 C14 H14C 109.5
H14A C14 H14C 109.5
H14B C14 H14C 109.5
C16 C15 S 113.14(13)
C16 C15 H15A 109.0
S C15 H15A 109.0
C16 C15 H15B 109.0
S C15 H15B 109.0
H15A C15 H15B 107.8
C21 C16 C17 119.2(2)
C21 C16 C15 120.35(19)
C17 C16 C15 120.40(19)
C18 C17 C16 120.2(2)
C18 C17 H17 119.9
C16 C17 H17 119.9
C17 C18 C19 120.5(2)
C17 C18 H18 119.8
C19 C18 H18 119.8
C20 C19 C18 119.6(2)
C20 C19 H19 120.2
C18 C19 H19 120.2
C19 C20 C21 120.5(2)
C19 C20 H20 119.7
C21 C20 H20 119.7
C20 C21 C16 120.0(2)
C20 C21 H21 120.0
C16 C21 H21 120.0

loop_
_geom_bond_atom_site_label_1
_geom_bond_atom_site_label_2
_geom_bond_distance
S O4 1.4340(16)
S O3 1.4356(16)
S N 1.6056(17)
S C15 1.789(2)
N C7 1.460(3)
N H1 0.8800
O1 C3 1.388(2)
O1 C11 1.468(2)
O2 C4 1.374(2)
O2 C14 1.420(3)
C1 C6 1.384(3)
C1 C2 1.412(3)
C1 C7 1.523(3)
C2 C3 1.398(3)
C2 C8 1.475(3)
C3 C4 1.397(3)
C4 C5 1.387(3)
C5 C6 1.392(3)
C5 H5 0.9500
C6 H6 0.9500
C7 H7A 0.9900
C7 H7B 0.9900
C8 C9 1.356(4)
C8 H8 0.9500
C9 C10 1.439(4)
C9 H9 0.9500
C10 H10A 0.9800
C10 H10B 0.9800
C10 H10C 0.9800
C11 C13 1.497(3)
C11 C12 1.504(4)
C11 H11 1.0000
C12 H12A 0.9800
C12 H12B 0.9800
C12 H12C 0.9800
C13 H13A 0.9800
C13 H13B 0.9800
C13 H13C 0.9800
C14 H14A 0.9800
C14 H14B 0.9800
C14 H14C 0.9800
C15 C16 1.501(3)
C15 H15A 0.9900
C15 H15B 0.9900
C16 C21 1.391(3)
C16 C17 1.396(3)
C17 C18 1.383(3)
C17 H17 0.9500
C18 C19 1.383(4)
C18 H18 0.9500
C19 C20 1.383(4)
C19 H19 0.9500
C20 C21 1.389(3)
C20 H20 0.9500
C21 H21 0.9500

loop_
_geom_hbond_atom_site_label_D
_geom_hbond_atom_site_label_H
_geom_hbond_atom_site_label_A
_geom_hbond_site_symmetry_A
_geom_hbond_distance_DH
_geom_hbond_distance_HA
_geom_hbond_distance_DA
_geom_hbond_angle_DHA
N H1 O1 3_556 0.88 2.15 2.937(2) 148.0
C13 H13B O4 2_556 0.98 2.46 3.396(4) 160.0
C15 H15A O3 3_657 0.99 2.61 3.535(4) 156.5
C21 H21 O4 3_657 0.95 2.72 3.662(4) 171.5

loop_
_geom_torsion_atom_site_label_1
_geom_torsion_atom_site_label_2
_geom_torsion_atom_site_label_3
_geom_torsion_atom_site_label_4
_geom_torsion
O4 S N C7 163.35(17)
O3 S N C7 33.5(2)
C15 S N C7 -82.70(19)
C6 C1 C2 C3 -2.6(3)
C7 C1 C2 C3 176.52(18)
C6 C1 C2 C8 177.3(2)
C7 C1 C2 C8 -3.5(3)
C11 O1 C3 C4 71.6(2)
C11 O1 C3 C2 -111.5(2)
C1 C2 C3 O1 -174.87(17)
C8 C2 C3 O1 5.2(3)
C1 C2 C3 C4 2.0(3)
C8 C2 C3 C4 -177.9(2)
C14 O2 C4 C5 11.3(3)
C14 O2 C4 C3 -170.0(2)
O1 C3 C4 O2 -1.5(3)
C2 C3 C4 O2 -178.42(18)
O1 C3 C4 C5 177.28(19)
C2 C3 C4 C5 0.4(3)
O2 C4 C5 C6 176.5(2)
C3 C4 C5 C6 -2.2(3)
C2 C1 C6 C5 0.9(3)
C7 C1 C6 C5 -178.3(2)
C4 C5 C6 C1 1.6(4)
S N C7 C1 -128.48(17)
C6 C1 C7 N 26.3(3)
C2 C1 C7 N -152.81(19)
C3 C2 C8 C9 134.2(3)
C1 C2 C8 C9 -45.7(4)
C2 C8 C9 C10 -173.8(3)
C3 O1 C11 C13 -153.9(2)
C3 O1 C11 C12 84.0(3)
O4 S C15 C16 173.47(14)
O3 S C15 C16 -57.45(17)
N S C15 C16 58.96(17)
S C15 C16 C21 86.1(2)
S C15 C16 C17 -92.1(2)
C21 C16 C17 C18 -1.9(3)
C15 C16 C17 C18 176.31(19)
C16 C17 C18 C19 0.3(3)
C17 C18 C19 C20 1.2(4)
C18 C19 C20 C21 -1.1(4)
C19 C20 C21 C16 -0.5(4)
C17 C16 C21 C20 2.0(3)
C15 C16 C21 C20 -176.2(2)

loop_
_cod_related_entry_id
_cod_related_entry_database
_cod_related_entry_code
1 ChemSpider 30654759
